data_7053891
loop_
_publ_author_name
'Zhao, Xiao-Fei'
'Ouyang, Yan'
'Liu, Yan-Zhao'
'Su, Qiao-Juan'
'Tian, He'
'Xie, Cheng-Zhi'
'Xu, Jing-Yuan'

_publ_section_title
;
 Two polypyridyl copper(ii) complexes: synthesis, crystal structure and
 interaction with DNA and serum protein in vitro
;
_journal_issue 3
_journal_name_full 'New Journal of Chemistry'
_journal_page_first 955
_journal_paper_doi 10.1039/c3nj01107k
_journal_volume 38
_journal_year 2014
_chemical_formula_sum 'C24 H18 Cu N6 O7'
_chemical_formula_weight 565.99
_chemical_name_systematic
; 
 ? 
;
_space_group_IT_number 2
_symmetry_cell_setting triclinic
_symmetry_space_group_name_Hall '-P 1'
_symmetry_space_group_name_H-M 'P -1'
_atom_sites_solution_hydrogens geom
_atom_sites_solution_primary direct
_atom_sites_solution_secondary difmap
_audit_creation_method SHELXL-97
_cell_angle_alpha 92.028(7)
_cell_angle_beta 90.542(6)
_cell_angle_gamma 93.765(8)
_cell_formula_units_Z 4
_cell_length_a 8.418(3)
_cell_length_b 9.753(3)
_cell_length_c 28.363(10)
_cell_measurement_reflns_used 951
_cell_measurement_temperature 113(2)
_cell_measurement_theta_max 28.12
_cell_measurement_theta_min 2.46
_cell_volume 2322.0(14)
_computing_cell_refinement 'Bruker SMART'
_computing_data_collection 'Bruker SMART'
_computing_data_reduction 'Bruker SAINT'
_computing_molecular_graphics 'Bruker SHELXTL'
_computing_publication_material 'Bruker SHELXTL'
_computing_structure_refinement 'SHELXL-97 (Sheldrick, 1997)'
_computing_structure_solution 'SHELXS-97 (Sheldrick, 1990)'
_diffrn_ambient_temperature 113(2)
_diffrn_measured_fraction_theta_full 0.984
_diffrn_measured_fraction_theta_max 0.984
_diffrn_measurement_device_type 'CCD area detector'
_diffrn_measurement_method 'phi and omega scans'
_diffrn_radiation_monochromator graphite
_diffrn_radiation_source 'fine-focus sealed tube'
_diffrn_radiation_type MoK\a
_diffrn_radiation_wavelength 0.71073
_diffrn_reflns_av_R_equivalents 0.0582
_diffrn_reflns_av_sigmaI/netI 0.0944
_diffrn_reflns_limit_h_max 9
_diffrn_reflns_limit_h_min -10
_diffrn_reflns_limit_k_max 11
_diffrn_reflns_limit_k_min -11
_diffrn_reflns_limit_l_max 33
_diffrn_reflns_limit_l_min -33
_diffrn_reflns_number 19659
_diffrn_reflns_theta_full 25.10
_diffrn_reflns_theta_max 25.10
_diffrn_reflns_theta_min 1.44
_diffrn_standards_decay_% 0
_diffrn_standards_interval_count 150
_diffrn_standards_number 2
_exptl_absorpt_coefficient_mu 1.001
_exptl_absorpt_correction_T_max 0.8893
_exptl_absorpt_correction_T_min 0.8249
_exptl_absorpt_correction_type none
_exptl_crystal_colour blue
_exptl_crystal_density_diffrn 1.619
_exptl_crystal_density_method 'not measured'
_exptl_crystal_description Prism
_exptl_crystal_F_000 1156
_exptl_crystal_size_max 0.20
_exptl_crystal_size_mid 0.15
_exptl_crystal_size_min 0.12
_refine_diff_density_max 0.673
_refine_diff_density_min -0.485
_refine_diff_density_rms 0.082
_refine_ls_extinction_method none
_refine_ls_goodness_of_fit_ref 1.027
_refine_ls_hydrogen_treatment constr
_refine_ls_matrix_type full
_refine_ls_number_parameters 685
_refine_ls_number_reflns 8116
_refine_ls_number_restraints 0
_refine_ls_restrained_S_all 1.027
_refine_ls_R_factor_all 0.0778
_refine_ls_R_factor_gt 0.0544
_refine_ls_shift/su_max 0.001
_refine_ls_shift/su_mean 0.000
_refine_ls_structure_factor_coef Fsqd
_refine_ls_weighting_details 'calc w=1/[\s^2^(Fo^2^)+(0.0457P)^2^+0.0000P] where P=(Fo^2^+2Fc^2^)/3'
_refine_ls_weighting_scheme calc
_refine_ls_wR_factor_gt 0.1122
_refine_ls_wR_factor_ref 0.1225
_reflns_number_gt 6070
_reflns_number_total 8116
_reflns_threshold_expression >2sigma(I)
_cod_data_source_file c3nj01107k.txt
_cod_data_source_block 2
_cod_depositor_comments
;
The following automatic conversions were performed:

'_symmetry_cell_setting' value 'Triclinic' changed to 'triclinic'
according to
/usr/data/users/saulius/automatic-downloads/current/RSC/lib/dictionaries/cif_core.dic
dictionary named 'cif_core.dic' version 2.4.2 from 2011-04-26.

Automatic conversion script
Id: cif_fix_values 2281 2013-09-26 08:29:07Z andrius 
;
_cod_original_sg_symbol_H-M P-1
_cod_database_code 7053891

loop_
_symmetry_equiv_pos_as_xyz
'x, y, z'
'-x, -y, -z'

loop_
_atom_site_label
_atom_site_type_symbol
_atom_site_fract_x
_atom_site_fract_y
_atom_site_fract_z
_atom_site_U_iso_or_equiv
_atom_site_adp_type
_atom_site_occupancy
_atom_site_symmetry_multiplicity
_atom_site_calc_flag
_atom_site_refinement_flags
Cu1 Cu 0.47327(6) -0.04777(5) 0.396862(16) 0.02301(15) Uani 1 1 d .
O1 O -0.0600(3) 0.5476(3) 0.57114(9) 0.0291(7) Uani 1 1 d .
O2 O 0.1542(3) 0.6260(3) 0.61028(10) 0.0297(7) Uani 1 1 d .
O3 O 0.4839(3) -0.2333(3) 0.37338(9) 0.0258(7) Uani 1 1 d .
O4 O 0.6223(3) 0.0282(3) 0.35323(10) 0.0291(7) Uani 1 1 d .
O5 O 0.2437(3) -0.0031(3) 0.35582(10) 0.0287(7) Uani 1 1 d .
O6 O 0.2635(3) 0.2147(3) 0.34119(10) 0.0312(7) Uani 1 1 d .
O7 O 0.0467(4) 0.1233(3) 0.37109(10) 0.0377(8) Uani 1 1 d .
N1 N 0.3379(4) -0.1092(3) 0.45092(11) 0.0197(8) Uani 1 1 d .
N2 N 0.4560(4) 0.1362(3) 0.42955(11) 0.0211(8) Uani 1 1 d .
N3 N 0.0835(4) 0.1171(3) 0.58723(10) 0.0199(8) Uani 1 1 d .
H3B H 0.0329 0.0542 0.6027 0.024 Uiso 1 1 calc R
N4 N 0.1788(4) 0.3271(3) 0.56671(11) 0.0212(8) Uani 1 1 d .
N5 N 0.0320(4) 0.5494(3) 0.60519(11) 0.0228(8) Uani 1 1 d .
N6 N 0.1852(4) 0.1128(3) 0.35603(11) 0.0231(8) Uani 1 1 d .
C1 C -0.1228(5) 0.4344(4) 0.72015(14) 0.0275(10) Uani 1 1 d .
H1A H -0.1704 0.4731 0.7465 0.033 Uiso 1 1 calc R
C2 C 0.1752(5) -0.2640(4) 0.49724(13) 0.0213(9) Uani 1 1 d .
H2A H 0.1338 -0.3533 0.5017 0.026 Uiso 1 1 calc R
C3 C 0.3779(5) 0.3773(4) 0.47637(13) 0.0214(9) Uani 1 1 d .
H3A H 0.3513 0.4586 0.4915 0.026 Uiso 1 1 calc R
C4 C 0.2974(5) -0.0043(4) 0.48090(13) 0.0186(9) Uani 1 1 d .
C5 C 0.3213(5) 0.2498(4) 0.49378(13) 0.0182(9) Uani 1 1 d .
C6 C 0.3620(5) 0.1316(4) 0.46805(13) 0.0197(9) Uani 1 1 d .
C7 C 0.1698(5) 0.0981(4) 0.54732(13) 0.0182(9) Uani 1 1 d .
C8 C 0.1996(5) -0.0239(4) 0.51988(13) 0.0186(9) Uani 1 1 d .
C9 C 0.6666(5) -0.0351(5) 0.31559(15) 0.0318(11) Uani 1 1 d .
C10 C 0.0928(5) 0.2567(4) 0.59798(13) 0.0199(9) Uani 1 1 d .
C11 C 0.2767(5) -0.2367(4) 0.45942(13) 0.0229(9) Uani 1 1 d .
H11A H 0.3027 -0.3093 0.4395 0.027 Uiso 1 1 calc R
C12 C 0.2274(4) 0.2294(4) 0.53473(13) 0.0185(9) Uani 1 1 d .
C13 C -0.0088(5) 0.4565(4) 0.64384(13) 0.0191(9) Uani 1 1 d .
C14 C 0.5476(5) -0.2664(4) 0.33404(14) 0.0284(10) Uani 1 1 d .
C15 C 0.0178(5) 0.3168(4) 0.63976(13) 0.0205(9) Uani 1 1 d .
C16 C -0.0990(5) 0.2944(4) 0.71759(14) 0.0267(10) Uani 1 1 d .
H16A H -0.1307 0.2393 0.7424 0.032 Uiso 1 1 calc R
C17 C 0.5102(5) 0.2583(4) 0.41446(14) 0.0255(10) Uani 1 1 d .
H17A H 0.5753 0.2617 0.3882 0.031 Uiso 1 1 calc R
C18 C 0.1365(5) -0.1595(4) 0.52776(13) 0.0208(9) Uani 1 1 d .
H18A H 0.0702 -0.1772 0.5532 0.025 Uiso 1 1 calc R
C19 C 0.4718(5) 0.3818(4) 0.43719(14) 0.0265(10) Uani 1 1 d .
H19A H 0.5097 0.4658 0.4258 0.032 Uiso 1 1 calc R
C20 C -0.0749(5) 0.5154(4) 0.68316(14) 0.0256(10) Uani 1 1 d .
H20A H -0.0873 0.6095 0.6849 0.031 Uiso 1 1 calc R
C21 C 0.6286(5) -0.1747(5) 0.30473(14) 0.0322(11) Uani 1 1 d .
H21A H 0.6602 -0.2090 0.2755 0.039 Uiso 1 1 calc R
C22 C -0.0279(5) 0.2365(4) 0.67814(13) 0.0232(9) Uani 1 1 d .
H22A H -0.0104 0.1432 0.6772 0.028 Uiso 1 1 calc R
C23 C 0.5342(5) -0.4178(4) 0.32065(14) 0.0348(11) Uani 1 1 d .
H23A H 0.4752 -0.4668 0.3443 0.052 Uiso 1 1 calc R
H23B H 0.6388 -0.4511 0.3184 0.052 Uiso 1 1 calc R
H23C H 0.4801 -0.4320 0.2908 0.052 Uiso 1 1 calc R
C24 C 0.7681(5) 0.0510(5) 0.28300(15) 0.0412(12) Uani 1 1 d .
H24A H 0.7820 0.1435 0.2958 0.062 Uiso 1 1 calc R
H24B H 0.7169 0.0510 0.2526 0.062 Uiso 1 1 calc R
H24C H 0.8701 0.0133 0.2798 0.062 Uiso 1 1 calc R
Cu2 Cu 0.92315(6) 0.54403(5) 0.912593(17) 0.02525(15) Uani 1 1 d .
O8 O 0.6319(4) -0.1344(3) 1.13498(11) 0.0507(10) Uani 1 1 d .
O9 O 0.4249(4) -0.0824(3) 1.09367(10) 0.0416(8) Uani 1 1 d .
O10 O 0.9340(3) 0.7277(3) 0.89056(9) 0.0296(7) Uani 1 1 d .
O11 O 1.0755(3) 0.4802(3) 0.86960(10) 0.0324(7) Uani 1 1 d .
O12 O 0.6926(3) 0.4693(3) 0.87117(9) 0.0267(7) Uani 1 1 d .
O13 O 0.5862(4) 0.3840(3) 0.80567(11) 0.0414(9) Uani 1 1 d .
O14 O 0.7938(4) 0.2958(3) 0.83412(10) 0.0391(8) Uani 1 1 d .
N7 N 0.9117(4) 0.3636(3) 0.94510(11) 0.0240(8) Uani 1 1 d .
N8 N 0.7931(4) 0.6007(3) 0.96861(11) 0.0211(8) Uani 1 1 d .
N9 N 0.6473(4) 0.1654(3) 1.08423(11) 0.0222(8) Uani 1 1 d .
N10 N 0.5476(4) 0.3669(3) 1.10445(10) 0.0201(8) Uani 1 1 d .
H10A H 0.4959 0.4265 1.1200 0.024 Uiso 1 1 calc R
N11 N 0.5151(5) -0.0678(4) 1.12832(12) 0.0325(9) Uani 1 1 d .
N12 N 0.6908(4) 0.3801(3) 0.83662(11) 0.0259(8) Uani 1 1 d .
C25 C 0.8219(5) 0.3651(4) 0.98472(13) 0.0234(9) Uani 1 1 d .
C26 C 0.6429(5) 0.7466(4) 1.01810(13) 0.0230(9) Uani 1 1 d .
H26A H 0.6074 0.8335 1.0245 0.028 Uiso 1 1 calc R
C27 C 0.6050(5) 0.6398(4) 1.04793(13) 0.0221(9) Uani 1 1 d .
H27A H 0.5422 0.6537 1.0742 0.027 Uiso 1 1 calc R
C28 C 0.5582(5) 0.2315(4) 1.11536(13) 0.0219(9) Uani 1 1 d .
C29 C 0.6939(5) 0.2639(4) 1.05225(13) 0.0221(9) Uani 1 1 d .
C30 C 0.7576(5) 0.4951(4) 0.99810(13) 0.0222(9) Uani 1 1 d .
C31 C 0.9659(5) 0.2462(4) 0.92942(14) 0.0275(10) Uani 1 1 d .
H31A H 1.0273 0.2453 0.9023 0.033 Uiso 1 1 calc R
C32 C 0.4749(5) 0.0343(4) 1.16605(13) 0.0234(10) Uani 1 1 d .
C33 C 0.6629(5) 0.5105(4) 1.03778(13) 0.0191(9) Uani 1 1 d .
C34 C 0.6337(5) 0.3897(4) 1.06463(13) 0.0199(9) Uani 1 1 d .
C35 C 0.4419(5) 0.2611(4) 1.19493(13) 0.0278(10) Uani 1 1 d .
H35A H 0.4495 0.3557 1.1914 0.033 Uiso 1 1 calc R
C36 C 0.9961(5) 0.7608(5) 0.85088(15) 0.0304(11) Uani 1 1 d .
C37 C 1.0761(5) 0.6737(5) 0.82050(14) 0.0345(11) Uani 1 1 d .
H37A H 1.1058 0.7058 0.7912 0.041 Uiso 1 1 calc R
C38 C 0.7873(5) 0.2469(4) 1.01096(13) 0.0199(9) Uani 1 1 d .
C39 C 0.7349(5) 0.7220(4) 0.97856(13) 0.0253(10) Uani 1 1 d .
H39A H 0.7566 0.7933 0.9582 0.030 Uiso 1 1 calc R
C40 C 1.1145(5) 0.5399(5) 0.83168(15) 0.0333(11) Uani 1 1 d .
C41 C 0.4890(5) 0.1741(4) 1.15775(13) 0.0214(9) Uani 1 1 d .
C42 C 0.3742(5) 0.0681(4) 1.24313(14) 0.0299(11) Uani 1 1 d .
H42A H 0.3359 0.0337 1.2713 0.036 Uiso 1 1 calc R
C43 C 0.8449(5) 0.1233(4) 0.99314(14) 0.0251(10) Uani 1 1 d .
H43A H 0.8231 0.0421 1.0088 0.030 Uiso 1 1 calc R
C44 C 0.9329(5) 0.1222(4) 0.95283(14) 0.0291(11) Uani 1 1 d .
H44A H 0.9706 0.0406 0.9409 0.035 Uiso 1 1 calc R
C45 C 0.4212(5) -0.0215(4) 1.20751(14) 0.0270(10) Uani 1 1 d .
H45A H 0.4166 -0.1159 1.2115 0.032 Uiso 1 1 calc R
C46 C 0.3844(5) 0.2086(4) 1.23666(14) 0.0304(11) Uani 1 1 d .
H46A H 0.3524 0.2681 1.2606 0.036 Uiso 1 1 calc R
C47 C 1.2095(6) 0.4579(5) 0.79755(15) 0.0417(13) Uani 1 1 d .
H47A H 1.2253 0.3697 0.8101 0.062 Uiso 1 1 calc R
H47B H 1.3109 0.5060 0.7927 0.062 Uiso 1 1 calc R
H47C H 1.1529 0.4457 0.7680 0.062 Uiso 1 1 calc R
C48 C 0.9827(6) 0.9089(4) 0.83813(15) 0.0406(12) Uani 1 1 d .
H48A H 0.9249 0.9554 0.8622 0.061 Uiso 1 1 calc R
H48B H 0.9274 0.9118 0.8085 0.061 Uiso 1 1 calc R
H48C H 1.0874 0.9533 0.8357 0.061 Uiso 1 1 calc R

loop_
_atom_site_aniso_label
_atom_site_aniso_U_11
_atom_site_aniso_U_22
_atom_site_aniso_U_33
_atom_site_aniso_U_23
_atom_site_aniso_U_13
_atom_site_aniso_U_12
Cu1 0.0221(3) 0.0276(3) 0.0195(3) 0.0001(2) 0.0045(2) 0.0024(2)
O1 0.0294(19) 0.0314(17) 0.0274(16) 0.0034(13) -0.0034(14) 0.0069(14)
O2 0.0216(18) 0.0285(17) 0.0383(18) 0.0032(14) 0.0057(14) -0.0058(14)
O3 0.0261(18) 0.0282(16) 0.0234(15) -0.0010(13) 0.0051(13) 0.0049(13)
O4 0.0249(18) 0.0332(17) 0.0294(17) 0.0016(14) 0.0073(14) 0.0016(13)
O5 0.0290(18) 0.0215(16) 0.0356(18) -0.0011(13) -0.0080(14) 0.0049(13)
O6 0.037(2) 0.0269(17) 0.0294(17) 0.0070(13) 0.0058(14) -0.0057(14)
O7 0.034(2) 0.0374(19) 0.043(2) 0.0012(15) 0.0201(16) 0.0036(15)
N1 0.022(2) 0.0177(18) 0.0195(17) -0.0009(14) 0.0000(15) 0.0059(14)
N2 0.020(2) 0.0238(19) 0.0195(18) 0.0011(14) 0.0000(15) -0.0021(15)
N3 0.023(2) 0.0158(17) 0.0207(18) 0.0002(14) 0.0049(15) -0.0009(14)
N4 0.022(2) 0.0217(18) 0.0200(18) 0.0009(14) -0.0004(15) 0.0016(15)
N5 0.028(2) 0.0167(18) 0.0247(19) 0.0019(15) 0.0067(16) 0.0075(16)
N6 0.027(2) 0.026(2) 0.0158(18) -0.0022(15) -0.0007(16) 0.0045(17)
C1 0.029(3) 0.029(2) 0.024(2) -0.0059(19) 0.0096(19) 0.004(2)
C2 0.023(3) 0.022(2) 0.019(2) 0.0007(17) -0.0012(18) 0.0032(18)
C3 0.022(2) 0.022(2) 0.020(2) 0.0011(17) -0.0020(18) -0.0014(18)
C4 0.015(2) 0.022(2) 0.020(2) 0.0011(17) -0.0031(17) 0.0035(17)
C5 0.013(2) 0.022(2) 0.019(2) 0.0004(17) -0.0033(17) 0.0007(17)
C6 0.013(2) 0.027(2) 0.018(2) 0.0057(17) -0.0026(17) -0.0044(17)
C7 0.020(2) 0.018(2) 0.016(2) 0.0002(16) 0.0006(17) -0.0003(17)
C8 0.018(2) 0.021(2) 0.017(2) 0.0016(16) -0.0009(17) 0.0039(17)
C9 0.023(3) 0.049(3) 0.025(2) 0.008(2) 0.004(2) 0.007(2)
C10 0.021(2) 0.021(2) 0.019(2) -0.0001(16) -0.0011(18) 0.0029(17)
C11 0.022(3) 0.025(2) 0.022(2) -0.0024(17) -0.0018(18) 0.0085(18)
C12 0.013(2) 0.022(2) 0.019(2) -0.0019(17) 0.0002(17) -0.0007(17)
C13 0.018(2) 0.020(2) 0.019(2) 0.0037(16) -0.0009(17) -0.0065(17)
C14 0.025(3) 0.039(3) 0.022(2) -0.001(2) -0.0001(19) 0.008(2)
C15 0.023(2) 0.021(2) 0.018(2) -0.0028(16) -0.0006(17) 0.0013(17)
C16 0.026(3) 0.033(3) 0.020(2) 0.0002(19) 0.0048(19) -0.003(2)
C17 0.019(3) 0.035(3) 0.022(2) -0.0010(19) -0.0014(18) -0.0061(19)
C18 0.020(2) 0.023(2) 0.019(2) 0.0044(17) 0.0033(17) 0.0014(18)
C19 0.028(3) 0.025(2) 0.025(2) 0.0010(18) -0.0011(19) -0.0076(19)
C20 0.026(3) 0.022(2) 0.029(2) -0.0013(18) -0.001(2) 0.0038(18)
C21 0.033(3) 0.045(3) 0.020(2) -0.002(2) 0.012(2) 0.013(2)
C22 0.028(3) 0.020(2) 0.021(2) -0.0007(17) 0.0022(18) -0.0027(18)
C23 0.040(3) 0.038(3) 0.028(2) -0.003(2) 0.004(2) 0.014(2)
C24 0.036(3) 0.053(3) 0.036(3) 0.010(2) 0.015(2) 0.000(2)
Cu2 0.0247(3) 0.0330(3) 0.0183(3) 0.0006(2) 0.0048(2) 0.0032(2)
O8 0.075(3) 0.038(2) 0.042(2) -0.0010(16) 0.0002(19) 0.0290(19)
O9 0.042(2) 0.053(2) 0.0274(17) -0.0125(16) -0.0025(16) -0.0112(16)
O10 0.0306(19) 0.0376(18) 0.0206(15) 0.0029(13) 0.0091(13) 0.0008(14)
O11 0.0258(19) 0.046(2) 0.0256(16) 0.0001(14) 0.0065(14) 0.0050(14)
O12 0.0283(18) 0.0297(16) 0.0223(15) -0.0081(13) -0.0003(13) 0.0080(13)
O13 0.037(2) 0.044(2) 0.043(2) -0.0151(16) -0.0190(17) 0.0101(16)
O14 0.039(2) 0.044(2) 0.0361(18) -0.0133(15) -0.0098(16) 0.0219(17)
N7 0.022(2) 0.034(2) 0.0163(17) -0.0034(15) 0.0002(15) 0.0092(16)
N8 0.022(2) 0.0216(18) 0.0194(17) -0.0008(14) -0.0021(15) 0.0026(15)
N9 0.023(2) 0.0241(19) 0.0190(18) 0.0034(14) 0.0035(15) 0.0005(15)
N10 0.023(2) 0.0187(18) 0.0187(17) -0.0040(14) 0.0023(15) 0.0057(15)
N11 0.048(3) 0.024(2) 0.025(2) 0.0003(16) 0.0088(19) -0.0037(19)
N12 0.026(2) 0.028(2) 0.0235(19) 0.0047(16) 0.0024(17) -0.0006(17)
C25 0.023(3) 0.030(2) 0.018(2) -0.0050(18) 0.0008(18) 0.0065(19)
C26 0.022(3) 0.023(2) 0.023(2) -0.0042(17) 0.0018(18) -0.0005(18)
C27 0.022(3) 0.024(2) 0.019(2) -0.0011(17) 0.0005(18) -0.0015(18)
C28 0.028(3) 0.019(2) 0.018(2) -0.0016(17) -0.0009(18) 0.0011(18)
C29 0.023(3) 0.025(2) 0.019(2) -0.0040(17) -0.0022(18) 0.0015(18)
C30 0.021(3) 0.026(2) 0.019(2) -0.0008(17) -0.0041(18) 0.0020(18)
C31 0.021(3) 0.043(3) 0.020(2) -0.0054(19) -0.0013(18) 0.010(2)
C32 0.030(3) 0.025(2) 0.015(2) -0.0064(17) -0.0024(18) 0.0002(19)
C33 0.020(2) 0.021(2) 0.015(2) -0.0058(16) -0.0010(17) 0.0025(18)
C34 0.021(2) 0.023(2) 0.015(2) -0.0004(16) 0.0004(17) 0.0009(18)
C35 0.038(3) 0.025(2) 0.021(2) 0.0040(18) 0.003(2) 0.006(2)
C36 0.022(3) 0.043(3) 0.026(2) 0.000(2) 0.001(2) -0.001(2)
C37 0.034(3) 0.050(3) 0.019(2) 0.003(2) 0.007(2) -0.004(2)
C38 0.020(2) 0.023(2) 0.016(2) -0.0030(17) 0.0001(17) 0.0043(18)
C39 0.028(3) 0.030(2) 0.017(2) 0.0017(18) -0.0020(18) -0.004(2)
C40 0.021(3) 0.053(3) 0.024(2) -0.006(2) 0.003(2) -0.006(2)
C41 0.020(2) 0.024(2) 0.020(2) -0.0025(17) 0.0033(17) 0.0029(18)
C42 0.042(3) 0.030(2) 0.019(2) 0.0055(19) 0.003(2) 0.006(2)
C43 0.023(3) 0.029(2) 0.024(2) 0.0016(18) -0.0008(19) 0.0088(19)
C44 0.030(3) 0.032(3) 0.026(2) -0.0022(19) -0.003(2) 0.014(2)
C45 0.035(3) 0.021(2) 0.025(2) 0.0009(18) 0.001(2) -0.0011(19)
C46 0.039(3) 0.031(3) 0.021(2) -0.0032(19) 0.005(2) 0.008(2)
C47 0.036(3) 0.064(3) 0.026(2) -0.005(2) 0.016(2) 0.011(3)
C48 0.047(3) 0.046(3) 0.028(3) 0.009(2) 0.008(2) -0.007(2)

loop_
_atom_type_symbol
_atom_type_description
_atom_type_scat_dispersion_real
_atom_type_scat_dispersion_imag
_atom_type_scat_source
C C 0.0033 0.0016 'International Tables Vol C Tables 4.2.6.8 and 6.1.1.4'
H H 0.0000 0.0000 'International Tables Vol C Tables 4.2.6.8 and 6.1.1.4'
Cu Cu 0.3201 1.2651 'International Tables Vol C Tables 4.2.6.8 and 6.1.1.4'
N N 0.0061 0.0033 'International Tables Vol C Tables 4.2.6.8 and 6.1.1.4'
O O 0.0106 0.0060 'International Tables Vol C Tables 4.2.6.8 and 6.1.1.4'

loop_
_geom_angle_atom_site_label_1
_geom_angle_atom_site_label_2
_geom_angle_atom_site_label_3
_geom_angle
O4 Cu1 O3 94.92(12)
O4 Cu1 N1 170.49(12)
O3 Cu1 N1 91.41(12)
O4 Cu1 N2 91.49(13)
O3 Cu1 N2 172.61(12)
N1 Cu1 N2 81.78(13)
O4 Cu1 O5 97.31(11)
O3 Cu1 O5 96.37(10)
N1 Cu1 O5 89.01(12)
N2 Cu1 O5 86.44(11)
C14 O3 Cu1 123.8(3)
C9 O4 Cu1 124.4(3)
N6 O5 Cu1 123.9(2)
C11 N1 C4 117.5(4)
C11 N1 Cu1 128.3(3)
C4 N1 Cu1 114.0(3)
C17 N2 C6 118.9(3)
C17 N2 Cu1 127.2(3)
C6 N2 Cu1 113.4(3)
C7 N3 C10 106.9(3)
C7 N3 H3B 126.5
C10 N3 H3B 126.5
C10 N4 C12 105.1(3)
O1 N5 O2 125.1(3)
O1 N5 C13 117.8(3)
O2 N5 C13 117.0(3)
O6 N6 O7 120.7(3)
O6 N6 O5 120.4(4)
O7 N6 O5 118.9(3)
C20 C1 C16 119.3(4)
C20 C1 H1A 120.4
C16 C1 H1A 120.4
C18 C2 C11 120.2(4)
C18 C2 H2A 119.9
C11 C2 H2A 119.9
C19 C3 C5 120.2(4)
C19 C3 H3A 119.9
C5 C3 H3A 119.9
N1 C4 C8 123.4(4)
N1 C4 C6 114.3(4)
C8 C4 C6 122.3(4)
C6 C5 C3 116.5(4)
C6 C5 C12 117.1(3)
C3 C5 C12 126.4(4)
N2 C6 C5 123.1(4)
N2 C6 C4 116.4(4)
C5 C6 C4 120.5(4)
N3 C7 C12 105.8(3)
N3 C7 C8 131.5(3)
C12 C7 C8 122.6(4)
C4 C8 C18 117.7(4)
C4 C8 C7 115.7(3)
C18 C8 C7 126.6(4)
O4 C9 C21 124.1(4)
O4 C9 C24 115.3(4)
C21 C9 C24 120.6(4)
N4 C10 N3 111.9(3)
N4 C10 C15 125.2(3)
N3 C10 C15 122.8(4)
N1 C11 C2 122.4(4)
N1 C11 H11A 118.8
C2 C11 H11A 118.8
N4 C12 C7 110.3(4)
N4 C12 C5 128.2(4)
C7 C12 C5 121.6(4)
C20 C13 C15 122.9(4)
C20 C13 N5 116.2(3)
C15 C13 N5 121.0(4)
O3 C14 C21 125.0(4)
O3 C14 C23 115.3(4)
C21 C14 C23 119.7(4)
C13 C15 C22 116.6(4)
C13 C15 C10 122.0(4)
C22 C15 C10 121.4(3)
C22 C16 C1 120.4(4)
C22 C16 H16A 119.8
C1 C16 H16A 119.8
N2 C17 C19 121.8(4)
N2 C17 H17A 119.1
C19 C17 H17A 119.1
C2 C18 C8 118.8(4)
C2 C18 H18A 120.6
C8 C18 H18A 120.6
C3 C19 C17 119.3(4)
C3 C19 H19A 120.3
C17 C19 H19A 120.3
C13 C20 C1 119.9(4)
C13 C20 H20A 120.1
C1 C20 H20A 120.1
C14 C21 C9 125.4(4)
C14 C21 H21A 117.3
C9 C21 H21A 117.3
C16 C22 C15 121.0(4)
C16 C22 H22A 119.5
C15 C22 H22A 119.5
C14 C23 H23A 109.5
C14 C23 H23B 109.5
H23A C23 H23B 109.5
C14 C23 H23C 109.5
H23A C23 H23C 109.5
H23B C23 H23C 109.5
C9 C24 H24A 109.5
C9 C24 H24B 109.5
H24A C24 H24B 109.5
C9 C24 H24C 109.5
H24A C24 H24C 109.5
H24B C24 H24C 109.5
O11 Cu2 O10 94.91(13)
O11 Cu2 N7 91.13(13)
O10 Cu2 N7 171.79(12)
O11 Cu2 N8 168.14(12)
O10 Cu2 N8 91.09(12)
N7 Cu2 N8 81.99(13)
O11 Cu2 O12 98.95(11)
O10 Cu2 O12 96.05(11)
N7 Cu2 O12 88.47(11)
N8 Cu2 O12 90.55(11)
C36 O10 Cu2 123.2(3)
C40 O11 Cu2 123.9(3)
N12 O12 Cu2 122.9(2)
C31 N7 C25 119.3(4)
C31 N7 Cu2 127.2(3)
C25 N7 Cu2 113.1(3)
C39 N8 C30 118.3(4)
C39 N8 Cu2 128.7(3)
C30 N8 Cu2 112.9(3)
C28 N9 C29 104.5(3)
C34 N10 C28 107.8(3)
C34 N10 H10A 126.1
C28 N10 H10A 126.1
O8 N11 O9 125.2(4)
O8 N11 C32 117.5(3)
O9 N11 C32 117.3(4)
O14 N12 O13 121.6(3)
O14 N12 O12 120.2(3)
O13 N12 O12 118.3(3)
N7 C25 C38 122.7(4)
N7 C25 C30 116.3(4)
C38 C25 C30 120.9(4)
C27 C26 C39 119.2(4)
C27 C26 H26A 120.4
C39 C26 H26A 120.4
C26 C27 C33 119.0(4)
C26 C27 H27A 120.5
C33 C27 H27A 120.5
N9 C28 N10 111.6(3)
N9 C28 C41 125.8(3)
N10 C28 C41 122.5(4)
N9 C29 C34 110.7(4)
N9 C29 C38 127.8(4)
C34 C29 C38 121.4(4)
N8 C30 C33 122.3(4)
N8 C30 C25 115.6(4)
C33 C30 C25 122.2(4)
N7 C31 C44 121.6(4)
N7 C31 H31A 119.2
C44 C31 H31A 119.2
C45 C32 C41 124.7(4)
C45 C32 N11 115.2(3)
C41 C32 N11 120.2(4)
C30 C33 C27 118.3(4)
C30 C33 C34 115.7(3)
C27 C33 C34 126.0(4)
N10 C34 C29 105.4(3)
N10 C34 C33 131.6(4)
C29 C34 C33 123.0(4)
C46 C35 C41 121.3(4)
C46 C35 H35A 119.3
C41 C35 H35A 119.3
O10 C36 C37 125.7(4)
O10 C36 C48 115.2(4)
C37 C36 C48 119.1(4)
C36 C37 C40 123.9(4)
C36 C37 H37A 118.1
C40 C37 H37A 118.1
C43 C38 C25 116.7(4)
C43 C38 C29 126.5(4)
C25 C38 C29 116.7(4)
N8 C39 C26 122.9(4)
N8 C39 H39A 118.6
C26 C39 H39A 118.6
O11 C40 C37 125.0(4)
O11 C40 C47 115.4(4)
C37 C40 C47 119.5(4)
C32 C41 C35 115.6(4)
C32 C41 C28 123.8(4)
C35 C41 C28 120.5(4)
C46 C42 C45 120.0(4)
C46 C42 H42A 120.0
C45 C42 H42A 120.0
C44 C43 C38 120.1(4)
C44 C43 H43A 119.9
C38 C43 H43A 119.9
C43 C44 C31 119.5(4)
C43 C44 H44A 120.3
C31 C44 H44A 120.3
C32 C45 C42 117.8(4)
C32 C45 H45A 121.1
C42 C45 H45A 121.1
C35 C46 C42 120.6(4)
C35 C46 H46A 119.7
C42 C46 H46A 119.7
C40 C47 H47A 109.5
C40 C47 H47B 109.5
H47A C47 H47B 109.5
C40 C47 H47C 109.5
H47A C47 H47C 109.5
H47B C47 H47C 109.5
C36 C48 H48A 109.5
C36 C48 H48B 109.5
H48A C48 H48B 109.5
C36 C48 H48C 109.5
H48A C48 H48C 109.5
H48B C48 H48C 109.5

loop_
_geom_bond_atom_site_label_1
_geom_bond_atom_site_label_2
_geom_bond_distance
Cu1 O4 1.904(3)
Cu1 O3 1.914(3)
Cu1 N1 2.004(3)
Cu1 N2 2.005(3)
Cu1 O5 2.320(3)
O1 N5 1.231(4)
O2 N5 1.235(4)
O3 C14 1.283(5)
O4 C9 1.285(5)
O5 N6 1.263(4)
O6 N6 1.244(4)
O7 N6 1.255(4)
N1 C11 1.345(5)
N1 C4 1.370(5)
N2 C17 1.333(5)
N2 C6 1.355(5)
N3 C7 1.364(5)
N3 C10 1.381(4)
N3 H3B 0.8600
N4 C10 1.331(5)
N4 C12 1.376(5)
N5 C13 1.476(5)
C1 C20 1.383(5)
C1 C16 1.393(5)
C1 H1A 0.9300
C2 C18 1.372(5)
C2 C11 1.400(5)
C2 H2A 0.9300
C3 C19 1.370(5)
C3 C5 1.410(5)
C3 H3A 0.9300
C4 C8 1.396(5)
C4 C6 1.459(5)
C5 C6 1.406(5)
C5 C12 1.424(5)
C7 C12 1.399(5)
C7 C8 1.436(5)
C8 C18 1.419(5)
C9 C21 1.401(6)
C9 C24 1.505(6)
C10 C15 1.470(5)
C11 H11A 0.9300
C13 C20 1.375(5)
C13 C15 1.396(5)
C14 C21 1.393(6)
C14 C23 1.509(5)
C15 C22 1.406(5)
C16 C22 1.394(5)
C16 H16A 0.9300
C17 C19 1.404(5)
C17 H17A 0.9300
C18 H18A 0.9300
C19 H19A 0.9300
C20 H20A 0.9300
C21 H21A 0.9300
C22 H22A 0.9300
C23 H23A 0.9600
C23 H23B 0.9600
C23 H23C 0.9600
C24 H24A 0.9600
C24 H24B 0.9600
C24 H24C 0.9600
Cu2 O11 1.897(3)
Cu2 O10 1.914(3)
Cu2 N7 2.012(3)
Cu2 N8 2.020(3)
Cu2 O12 2.322(3)
O8 N11 1.230(4)
O9 N11 1.235(4)
O10 C36 1.288(5)
O11 C40 1.277(5)
O12 N12 1.286(4)
O13 N12 1.241(4)
O14 N12 1.234(4)
N7 C31 1.324(5)
N7 C25 1.361(5)
N8 C39 1.332(5)
N8 C30 1.369(5)
N9 C28 1.339(5)
N9 C29 1.385(5)
N10 C34 1.365(5)
N10 C28 1.375(4)
N10 H10A 0.8600
N11 C32 1.493(5)
C25 C38 1.410(5)
C25 C30 1.450(5)
C26 C27 1.388(5)
C26 C39 1.391(5)
C26 H26A 0.9300
C27 C33 1.403(5)
C27 H27A 0.9300
C28 C41 1.455(5)
C29 C34 1.393(5)
C29 C38 1.427(5)
C30 C33 1.395(5)
C31 C44 1.413(6)
C31 H31A 0.9300
C32 C45 1.380(5)
C32 C41 1.390(5)
C33 C34 1.435(5)
C35 C46 1.385(5)
C35 C41 1.406(5)
C35 H35A 0.9300
C36 C37 1.397(6)
C36 C48 1.512(6)
C37 C40 1.410(6)
C37 H37A 0.9300
C38 C43 1.408(5)
C39 H39A 0.9300
C40 C47 1.504(6)
C42 C46 1.386(5)
C42 C45 1.389(5)
C42 H42A 0.9300
C43 C44 1.368(6)
C43 H43A 0.9300
C44 H44A 0.9300
C45 H45A 0.9300
C46 H46A 0.9300
C47 H47A 0.9600
C47 H47B 0.9600
C47 H47C 0.9600
C48 H48A 0.9600
C48 H48B 0.9600
C48 H48C 0.9600

loop_
_geom_torsion_atom_site_label_1
_geom_torsion_atom_site_label_2
_geom_torsion_atom_site_label_3
_geom_torsion_atom_site_label_4
_geom_torsion
O4 Cu1 O3 C14 -13.5(3)
N1 Cu1 O3 C14 173.6(3)
N2 Cu1 O3 C14 -163.6(9)
O5 Cu1 O3 C14 84.4(3)
O3 Cu1 O4 C9 15.4(3)
N1 Cu1 O4 C9 147.0(6)
N2 Cu1 O4 C9 -168.2(3)
O5 Cu1 O4 C9 -81.6(3)
O4 Cu1 O5 N6 -79.6(3)
O3 Cu1 O5 N6 -175.4(3)
N1 Cu1 O5 N6 93.3(3)
N2 Cu1 O5 N6 11.5(3)
O4 Cu1 N1 C11 -136.7(6)
O3 Cu1 N1 C11 -5.0(3)
N2 Cu1 N1 C11 177.9(3)
O5 Cu1 N1 C11 91.4(3)
O4 Cu1 N1 C4 47.3(8)
O3 Cu1 N1 C4 179.0(2)
N2 Cu1 N1 C4 1.9(2)
O5 Cu1 N1 C4 -84.6(2)
O4 Cu1 N2 C17 12.1(3)
O3 Cu1 N2 C17 162.3(8)
N1 Cu1 N2 C17 -174.6(3)
O5 Cu1 N2 C17 -85.1(3)
O4 Cu1 N2 C6 -176.1(3)
O3 Cu1 N2 C6 -25.9(11)
N1 Cu1 N2 C6 -2.9(3)
O5 Cu1 N2 C6 86.6(3)
Cu1 O5 N6 O6 60.7(4)
Cu1 O5 N6 O7 -119.9(3)
C11 N1 C4 C8 1.4(5)
Cu1 N1 C4 C8 177.8(3)
C11 N1 C4 C6 -177.1(3)
Cu1 N1 C4 C6 -0.7(4)
C19 C3 C5 C6 -2.1(5)
C19 C3 C5 C12 177.9(4)
C17 N2 C6 C5 -1.5(6)
Cu1 N2 C6 C5 -174.0(3)
C17 N2 C6 C4 175.9(3)
Cu1 N2 C6 C4 3.4(4)
C3 C5 C6 N2 2.7(5)
C12 C5 C6 N2 -177.3(3)
C3 C5 C6 C4 -174.6(3)
C12 C5 C6 C4 5.5(5)
N1 C4 C6 N2 -1.8(5)
C8 C4 C6 N2 179.7(3)
N1 C4 C6 C5 175.6(3)
C8 C4 C6 C5 -2.9(6)
C10 N3 C7 C12 -0.9(4)
C10 N3 C7 C8 -178.9(4)
N1 C4 C8 C18 -1.6(5)
C6 C4 C8 C18 176.8(3)
N1 C4 C8 C7 -179.9(3)
C6 C4 C8 C7 -1.5(5)
N3 C7 C8 C4 -179.0(4)
C12 C7 C8 C4 3.3(5)
N3 C7 C8 C18 2.9(7)
C12 C7 C8 C18 -174.8(4)
Cu1 O4 C9 C21 -9.2(6)
Cu1 O4 C9 C24 172.1(3)
C12 N4 C10 N3 -0.3(4)
C12 N4 C10 C15 178.6(3)
C7 N3 C10 N4 0.7(4)
C7 N3 C10 C15 -178.2(3)
C4 N1 C11 C2 0.0(5)
Cu1 N1 C11 C2 -175.9(3)
C18 C2 C11 N1 -1.1(6)
C10 N4 C12 C7 -0.3(4)
C10 N4 C12 C5 179.3(4)
N3 C7 C12 N4 0.7(4)
C8 C7 C12 N4 178.9(3)
N3 C7 C12 C5 -178.9(3)
C8 C7 C12 C5 -0.6(6)
C6 C5 C12 N4 176.7(3)
C3 C5 C12 N4 -3.3(6)
C6 C5 C12 C7 -3.8(5)
C3 C5 C12 C7 176.2(4)
O1 N5 C13 C20 -100.9(4)
O2 N5 C13 C20 77.0(5)
O1 N5 C13 C15 78.4(5)
O2 N5 C13 C15 -103.6(4)
Cu1 O3 C14 C21 5.3(6)
Cu1 O3 C14 C23 -176.3(2)
C20 C13 C15 C22 0.5(6)
N5 C13 C15 C22 -178.8(3)
C20 C13 C15 C10 -178.2(4)
N5 C13 C15 C10 2.4(6)
N4 C10 C15 C13 18.6(6)
N3 C10 C15 C13 -162.6(4)
N4 C10 C15 C22 -160.1(4)
N3 C10 C15 C22 18.7(6)
C20 C1 C16 C22 -0.1(6)
C6 N2 C17 C19 -0.4(6)
Cu1 N2 C17 C19 171.0(3)
C11 C2 C18 C8 0.8(5)
C4 C8 C18 C2 0.5(5)
C7 C8 C18 C2 178.6(3)
C5 C3 C19 C17 0.4(6)
N2 C17 C19 C3 0.9(6)
C15 C13 C20 C1 -2.1(6)
N5 C13 C20 C1 177.2(3)
C16 C1 C20 C13 1.9(6)
O3 C14 C21 C9 6.6(7)
C23 C14 C21 C9 -171.8(4)
O4 C9 C21 C14 -4.5(7)
C24 C9 C21 C14 174.2(4)
C1 C16 C22 C15 -1.5(6)
C13 C15 C22 C16 1.3(6)
C10 C15 C22 C16 -180.0(4)
O11 Cu2 O10 C36 16.0(3)
N7 Cu2 O10 C36 153.3(8)
N8 Cu2 O10 C36 -174.2(3)
O12 Cu2 O10 C36 -83.5(3)
O10 Cu2 O11 C40 -19.5(3)
N7 Cu2 O11 C40 166.1(3)
N8 Cu2 O11 C40 -139.7(6)
O12 Cu2 O11 C40 77.4(3)
O11 Cu2 O12 N12 15.5(3)
O10 Cu2 O12 N12 111.5(3)
N7 Cu2 O12 N12 -75.4(3)
N8 Cu2 O12 N12 -157.3(3)
O11 Cu2 N7 C31 -14.4(3)
O10 Cu2 N7 C31 -151.9(8)
N8 Cu2 N7 C31 175.3(3)
O12 Cu2 N7 C31 84.5(3)
O11 Cu2 N7 C25 173.3(3)
O10 Cu2 N7 C25 35.8(10)
N8 Cu2 N7 C25 3.0(3)
O12 Cu2 N7 C25 -87.8(3)
O11 Cu2 N8 C39 125.6(6)
O10 Cu2 N8 C39 5.1(3)
N7 Cu2 N8 C39 -179.3(3)
O12 Cu2 N8 C39 -91.0(3)
O11 Cu2 N8 C30 -57.4(7)
O10 Cu2 N8 C30 -178.0(3)
N7 Cu2 N8 C30 -2.4(3)
O12 Cu2 N8 C30 86.0(3)
Cu2 O12 N12 O14 25.8(5)
Cu2 O12 N12 O13 -152.4(3)
C31 N7 C25 C38 1.9(6)
Cu2 N7 C25 C38 174.9(3)
C31 N7 C25 C30 -176.0(3)
Cu2 N7 C25 C30 -3.0(4)
C39 C26 C27 C33 1.1(6)
C29 N9 C28 N10 -0.3(4)
C29 N9 C28 C41 -176.0(4)
C34 N10 C28 N9 -0.2(4)
C34 N10 C28 C41 175.8(4)
C28 N9 C29 C34 0.6(4)
C28 N9 C29 C38 -178.1(4)
C39 N8 C30 C33 0.2(6)
Cu2 N8 C30 C33 -177.1(3)
C39 N8 C30 C25 178.7(3)
Cu2 N8 C30 C25 1.5(4)
N7 C25 C30 N8 1.1(5)
C38 C25 C30 N8 -176.9(3)
N7 C25 C30 C33 179.6(3)
C38 C25 C30 C33 1.6(6)
C25 N7 C31 C44 0.0(6)
Cu2 N7 C31 C44 -171.9(3)
O8 N11 C32 C45 -68.5(5)
O9 N11 C32 C45 108.9(4)
O8 N11 C32 C41 113.0(4)
O9 N11 C32 C41 -69.7(5)
N8 C30 C33 C27 -1.2(6)
C25 C30 C33 C27 -179.6(3)
N8 C30 C33 C34 178.7(3)
C25 C30 C33 C34 0.3(5)
C26 C27 C33 C30 0.5(5)
C26 C27 C33 C34 -179.4(4)
C28 N10 C34 C29 0.5(4)
C28 N10 C34 C33 179.7(4)
N9 C29 C34 N10 -0.7(4)
C38 C29 C34 N10 178.1(3)
N9 C29 C34 C33 -180.0(3)
C38 C29 C34 C33 -1.2(6)
C30 C33 C34 N10 -179.5(4)
C27 C33 C34 N10 0.4(7)
C30 C33 C34 C29 -0.5(6)
C27 C33 C34 C29 179.4(4)
Cu2 O10 C36 C37 -6.1(6)
Cu2 O10 C36 C48 175.8(3)
O10 C36 C37 C40 -6.9(7)
C48 C36 C37 C40 171.1(4)
N7 C25 C38 C43 -2.6(6)
C30 C25 C38 C43 175.2(4)
N7 C25 C38 C29 179.0(3)
C30 C25 C38 C29 -3.2(6)
N9 C29 C38 C43 3.3(7)
C34 C29 C38 C43 -175.2(4)
N9 C29 C38 C25 -178.4(4)
C34 C29 C38 C25 3.0(6)
C30 N8 C39 C26 1.5(6)
Cu2 N8 C39 C26 178.3(3)
C27 C26 C39 N8 -2.2(6)
Cu2 O11 C40 C37 13.1(6)
Cu2 O11 C40 C47 -167.3(3)
C36 C37 C40 O11 3.2(7)
C36 C37 C40 C47 -176.4(4)
C45 C32 C41 C35 -0.9(6)
N11 C32 C41 C35 177.5(4)
C45 C32 C41 C28 174.6(4)
N11 C32 C41 C28 -7.0(6)
C46 C35 C41 C32 -0.5(6)
C46 C35 C41 C28 -176.2(4)
N9 C28 C41 C32 -15.5(6)
N10 C28 C41 C32 169.1(4)
N9 C28 C41 C35 159.8(4)
N10 C28 C41 C35 -15.5(6)
C25 C38 C43 C44 1.5(6)
C29 C38 C43 C44 179.7(4)
C38 C43 C44 C31 0.3(6)
N7 C31 C44 C43 -1.1(6)
C41 C32 C45 C42 1.6(7)
N11 C32 C45 C42 -176.8(4)
C46 C42 C45 C32 -1.0(6)
C41 C35 C46 C42 1.0(7)
C45 C42 C46 C35 -0.3(7)
